data_4070461
loop_
_publ_author_name
'van Rijn, Jimmy A.'
'Siegler, Maxime A.'
'Spek, Anthony L.'
'Bouwman, Elisabeth'
'Drent, Eite'

_publ_section_title
;
 Ruthenium-Diphosphine-Catalyzed Allylation of Phenols: Agem-Dialkyl-Type
 Effect Induces High Selectivity toward O-Allylation
;
_journal_issue 24
_journal_name_full Organometallics
_journal_page_first 7006
_journal_paper_doi 10.1021/om900832g
_journal_volume 28
_journal_year 2009
_chemical_formula_moiety 'C33 H35 Cl P2 Ru Si'
_chemical_formula_sum 'C33 H35 Cl P2 Ru Si'
_chemical_formula_weight 658.16
_chemical_name_systematic
; 
 ? 
;
_space_group_IT_number 14
_symmetry_cell_setting monoclinic
_symmetry_space_group_name_Hall '-P 2ybc'
_symmetry_space_group_name_H-M 'P 1 21/c 1'
_atom_sites_solution_hydrogens difmap
_atom_sites_solution_primary heavy
_atom_sites_solution_secondary difmap
_audit_creation_method SHELXL-97
_cell_angle_alpha 90.00
_cell_angle_beta 103.927(2)
_cell_angle_gamma 90.00
_cell_formula_units_Z 4
_cell_length_a 9.4136(4)
_cell_length_b 17.9105(14)
_cell_length_c 18.2181(9)
_cell_measurement_reflns_used 25027
_cell_measurement_temperature 150(2)
_cell_measurement_theta_max 27.50
_cell_measurement_theta_min 1.62
_cell_volume 2981.3(3)
_computing_cell_refinement 'PEAKREF (Schreurs, 2005)'
_computing_data_collection 'COLLECT (Nonius, 1999)'
_computing_data_reduction 'EVALCCD (Duisenberg et al., 2003)'
_computing_molecular_graphics 'PLATON (Spek, 2003)'
_computing_publication_material 'PLATON (Spek, 2003)'
_computing_structure_refinement 'SHELXL-97 (Sheldrick, 2008)'
_computing_structure_solution 'DIRDIF99 (Beurskens et al., 1999)'
_diffrn_ambient_temperature 150(2)
_diffrn_measured_fraction_theta_full 0.998
_diffrn_measured_fraction_theta_max 0.998
_diffrn_measurement_device_type 'Nonius KappaCCD diffractometer'
_diffrn_measurement_method '\f and \w scans'
_diffrn_radiation_monochromator graphite
_diffrn_radiation_source 'fine-focus sealed tube'
_diffrn_radiation_type MoK\a
_diffrn_radiation_wavelength 0.71073
_diffrn_reflns_av_R_equivalents 0.0146
_diffrn_reflns_av_sigmaI/netI 0.0100
_diffrn_reflns_limit_h_max 12
_diffrn_reflns_limit_h_min -12
_diffrn_reflns_limit_k_max 23
_diffrn_reflns_limit_k_min -23
_diffrn_reflns_limit_l_max 23
_diffrn_reflns_limit_l_min -23
_diffrn_reflns_number 41351
_diffrn_reflns_theta_full 27.50
_diffrn_reflns_theta_max 27.50
_diffrn_reflns_theta_min 2.50
_exptl_absorpt_coefficient_mu 0.785
_exptl_absorpt_correction_T_max 0.836
_exptl_absorpt_correction_T_min 0.759
_exptl_absorpt_correction_type multi-scan
_exptl_absorpt_process_details '(SADABS; Sheldrick, 2006/1)'
_exptl_crystal_colour orange
_exptl_crystal_density_diffrn 1.466
_exptl_crystal_density_method 'not measured'
_exptl_crystal_description block
_exptl_crystal_F_000 1352
_exptl_crystal_size_max 0.30
_exptl_crystal_size_mid 0.25
_exptl_crystal_size_min 0.23
_refine_diff_density_max 0.350
_refine_diff_density_min -0.303
_refine_diff_density_rms 0.047
_refine_ls_extinction_method none
_refine_ls_goodness_of_fit_ref 1.098
_refine_ls_hydrogen_treatment constr
_refine_ls_matrix_type full
_refine_ls_number_parameters 345
_refine_ls_number_reflns 6839
_refine_ls_number_restraints 0
_refine_ls_restrained_S_all 1.098
_refine_ls_R_factor_all 0.0207
_refine_ls_R_factor_gt 0.0175
_refine_ls_shift/su_max 0.002
_refine_ls_shift/su_mean 0.000
_refine_ls_structure_factor_coef Fsqd
_refine_ls_weighting_details 'calc w=1/[\s^2^(Fo^2^)+(0.0147P)^2^+1.9878P] where P=(Fo^2^+2Fc^2^)/3'
_refine_ls_weighting_scheme calc
_refine_ls_wR_factor_gt 0.0420
_refine_ls_wR_factor_ref 0.0436
_reflns_number_gt 6310
_reflns_number_total 6839
_reflns_threshold_expression I>2\s(I)
_cod_data_source_file om900832g_si_001.cif
_cod_data_source_block c
_cod_original_sg_symbol_H-M 'P 21/c'
_cod_database_code 4070461

loop_
_symmetry_equiv_pos_as_xyz
'x, y, z'
'-x, y+1/2, -z+1/2'
'-x, -y, -z'
'x, -y-1/2, z-1/2'

loop_
_atom_site_label
_atom_site_type_symbol
_atom_site_fract_x
_atom_site_fract_y
_atom_site_fract_z
_atom_site_U_iso_or_equiv
_atom_site_adp_type
_atom_site_occupancy
_atom_site_symmetry_multiplicity
_atom_site_calc_flag
_atom_site_refinement_flags
Ru1 Ru 0.145009(11) 0.025760(6) 0.350602(6) 0.01234(3) Uani 1 1 d .
Cl2 Cl 0.00360(3) -0.073197(18) 0.391494(18) 0.01835(7) Uani 1 1 d .
Si5 Si -0.10505(4) -0.08781(2) 0.16486(2) 0.01943(8) Uani 1 1 d .
P3 P 0.20804(3) -0.059018(19) 0.270995(18) 0.01332(7) Uani 1 1 d .
P7 P -0.06560(3) 0.061753(18) 0.264679(18) 0.01322(7) Uani 1 1 d .
C4 C 0.06924(14) -0.12661(7) 0.22597(7) 0.0167(3) Uani 1 1 d .
H4A H 0.0438 -0.1573 0.2661 0.020 Uiso 1 1 calc R
H4B H 0.1133 -0.1604 0.1946 0.020 Uiso 1 1 calc R
C6 C -0.18313(14) -0.01409(7) 0.21802(8) 0.0167(3) Uani 1 1 d .
H6A H -0.2676 0.0088 0.1820 0.020 Uiso 1 1 calc R
H6B H -0.2221 -0.0399 0.2571 0.020 Uiso 1 1 calc R
C11 C 0.35786(14) -0.11850(7) 0.32264(7) 0.0158(2) Uani 1 1 d .
C12 C 0.32795(15) -0.17697(8) 0.36746(8) 0.0202(3) Uani 1 1 d .
H12 H 0.2295 -0.1880 0.3681 0.024 Uiso 1 1 calc R
C13 C 0.44122(17) -0.21907(8) 0.41108(8) 0.0248(3) Uani 1 1 d .
H13 H 0.4197 -0.2591 0.4409 0.030 Uiso 1 1 calc R
C14 C 0.58566(16) -0.20304(9) 0.41140(9) 0.0263(3) Uani 1 1 d .
H14 H 0.6628 -0.2320 0.4412 0.032 Uiso 1 1 calc R
C15 C 0.61654(15) -0.14459(9) 0.36808(9) 0.0247(3) Uani 1 1 d .
H15 H 0.7153 -0.1330 0.3688 0.030 Uiso 1 1 calc R
C16 C 0.50405(15) -0.10297(8) 0.32371(8) 0.0203(3) Uani 1 1 d .
H16 H 0.5264 -0.0634 0.2936 0.024 Uiso 1 1 calc R
C21 C 0.28598(14) -0.02557(8) 0.19391(7) 0.0175(3) Uani 1 1 d .
C22 C 0.32657(16) -0.07482(9) 0.14311(8) 0.0234(3) Uani 1 1 d .
H22 H 0.3097 -0.1268 0.1467 0.028 Uiso 1 1 calc R
C23 C 0.39124(18) -0.04833(10) 0.08748(9) 0.0285(3) Uani 1 1 d .
H23 H 0.4177 -0.0822 0.0529 0.034 Uiso 1 1 calc R
C24 C 0.41742(18) 0.02743(10) 0.08220(9) 0.0303(3) Uani 1 1 d .
H24 H 0.4627 0.0454 0.0444 0.036 Uiso 1 1 calc R
C25 C 0.37762(18) 0.07669(9) 0.13191(9) 0.0305(3) Uani 1 1 d .
H25 H 0.3951 0.1286 0.1282 0.037 Uiso 1 1 calc R
C26 C 0.31188(16) 0.05020(8) 0.18756(8) 0.0229(3) Uani 1 1 d .
H26 H 0.2844 0.0844 0.2216 0.027 Uiso 1 1 calc R
C31 C -0.05226(15) 0.12456(7) 0.18689(8) 0.0168(3) Uani 1 1 d .
C32 C -0.13718(18) 0.11769(8) 0.11313(8) 0.0248(3) Uani 1 1 d .
H32 H -0.2069 0.0785 0.1009 0.030 Uiso 1 1 calc R
C33 C -0.1208(2) 0.16779(9) 0.05705(9) 0.0309(4) Uani 1 1 d .
H33 H -0.1783 0.1620 0.0068 0.037 Uiso 1 1 calc R
C34 C -0.02181(19) 0.22554(9) 0.07396(9) 0.0297(3) Uani 1 1 d .
H34 H -0.0106 0.2594 0.0356 0.036 Uiso 1 1 calc R
C35 C 0.06133(17) 0.23390(9) 0.14729(10) 0.0278(3) Uani 1 1 d .
H35 H 0.1292 0.2739 0.1595 0.033 Uiso 1 1 calc R
C36 C 0.04570(16) 0.18401(8) 0.20302(9) 0.0222(3) Uani 1 1 d .
H36 H 0.1030 0.1905 0.2532 0.027 Uiso 1 1 calc R
C41 C -0.19018(14) 0.11649(7) 0.30846(8) 0.0166(3) Uani 1 1 d .
C42 C -0.28886(16) 0.16803(8) 0.26725(8) 0.0230(3) Uani 1 1 d .
H42 H -0.2955 0.1743 0.2148 0.028 Uiso 1 1 calc R
C43 C -0.37770(17) 0.21037(9) 0.30223(9) 0.0277(3) Uani 1 1 d .
H43 H -0.4446 0.2453 0.2735 0.033 Uiso 1 1 calc R
C44 C -0.36889(16) 0.20173(8) 0.37862(9) 0.0254(3) Uani 1 1 d .
H44 H -0.4286 0.2312 0.4025 0.030 Uiso 1 1 calc R
C45 C -0.27257(16) 0.14994(8) 0.42031(9) 0.0237(3) Uani 1 1 d .
H45 H -0.2671 0.1436 0.4727 0.028 Uiso 1 1 calc R
C46 C -0.18405(15) 0.10733(8) 0.38535(8) 0.0203(3) Uani 1 1 d .
H46 H -0.1189 0.0717 0.4140 0.024 Uiso 1 1 calc R
C51 C 0.28934(15) 0.12434(8) 0.37195(8) 0.0207(3) Uani 1 1 d .
H51 H 0.3003 0.1569 0.3325 0.025 Uiso 1 1 calc R
C52 C 0.37409(15) 0.05976(8) 0.39726(8) 0.0222(3) Uani 1 1 d .
H52 H 0.4535 0.0421 0.3783 0.027 Uiso 1 1 calc R
C53 C 0.32081(17) 0.02612(9) 0.45543(9) 0.0289(3) Uani 1 1 d .
H53 H 0.3568 -0.0183 0.4820 0.035 Uiso 1 1 calc R
C54 C 0.20284(18) 0.07106(10) 0.46691(9) 0.0324(4) Uani 1 1 d .
H54 H 0.1464 0.0616 0.5027 0.039 Uiso 1 1 calc R
C55 C 0.18424(16) 0.13131(9) 0.41675(9) 0.0279(3) Uani 1 1 d .
H55 H 0.1141 0.1701 0.4130 0.033 Uiso 1 1 calc R
C61 C -0.24405(18) -0.16463(9) 0.14628(12) 0.0403(5) Uani 1 1 d .
H61A H -0.3362 -0.1457 0.1145 0.060 Uiso 1 1 calc R
H61B H -0.2605 -0.1826 0.1944 0.060 Uiso 1 1 calc R
H61C H -0.2082 -0.2058 0.1202 0.060 Uiso 1 1 calc R
C63 C -0.0711(2) -0.05671(10) 0.07306(9) 0.0354(4) Uani 1 1 d .
H63A H -0.0334 -0.0987 0.0489 0.053 Uiso 1 1 calc R
H63B H 0.0008 -0.0161 0.0820 0.053 Uiso 1 1 calc R
H63C H -0.1629 -0.0390 0.0400 0.053 Uiso 1 1 calc R

loop_
_atom_site_aniso_label
_atom_site_aniso_U_11
_atom_site_aniso_U_22
_atom_site_aniso_U_33
_atom_site_aniso_U_23
_atom_site_aniso_U_13
_atom_site_aniso_U_12
Ru1 0.01081(5) 0.01351(5) 0.01296(5) -0.00071(4) 0.00336(4) -0.00123(4)
Cl2 0.01937(15) 0.01753(15) 0.02024(15) 0.00143(12) 0.00882(12) -0.00266(12)
Si5 0.01781(18) 0.01641(18) 0.02071(18) -0.00396(14) -0.00193(14) 0.00173(14)
P3 0.01204(15) 0.01450(15) 0.01413(15) 0.00025(12) 0.00452(12) 0.00022(12)
P7 0.01269(15) 0.01225(15) 0.01495(15) 0.00038(12) 0.00380(12) 0.00017(12)
C4 0.0162(6) 0.0147(6) 0.0185(6) -0.0015(5) 0.0029(5) 0.0004(5)
C6 0.0134(6) 0.0150(6) 0.0206(6) 0.0001(5) 0.0022(5) -0.0009(5)
C11 0.0142(6) 0.0174(6) 0.0157(6) -0.0030(5) 0.0036(5) 0.0014(5)
C12 0.0174(6) 0.0230(7) 0.0202(7) 0.0007(5) 0.0044(5) 0.0008(5)
C13 0.0274(7) 0.0218(7) 0.0232(7) 0.0029(6) 0.0023(6) 0.0030(6)
C14 0.0213(7) 0.0255(8) 0.0274(8) -0.0040(6) -0.0033(6) 0.0076(6)
C15 0.0137(6) 0.0264(8) 0.0325(8) -0.0081(6) 0.0023(6) 0.0017(6)
C16 0.0170(6) 0.0200(7) 0.0249(7) -0.0033(5) 0.0070(5) 0.0000(5)
C21 0.0153(6) 0.0223(7) 0.0159(6) 0.0025(5) 0.0056(5) 0.0010(5)
C22 0.0267(7) 0.0237(7) 0.0219(7) -0.0012(6) 0.0102(6) 0.0011(6)
C23 0.0298(8) 0.0382(9) 0.0210(7) -0.0011(6) 0.0132(6) 0.0035(7)
C24 0.0292(8) 0.0428(10) 0.0226(7) 0.0083(7) 0.0138(6) -0.0011(7)
C25 0.0349(9) 0.0280(8) 0.0323(8) 0.0080(7) 0.0153(7) -0.0029(7)
C26 0.0264(7) 0.0219(7) 0.0231(7) 0.0019(6) 0.0111(6) 0.0009(6)
C31 0.0187(6) 0.0146(6) 0.0189(6) 0.0018(5) 0.0079(5) 0.0036(5)
C32 0.0334(8) 0.0194(7) 0.0212(7) -0.0001(6) 0.0061(6) 0.0003(6)
C33 0.0476(10) 0.0280(8) 0.0174(7) 0.0027(6) 0.0087(7) 0.0071(7)
C34 0.0436(9) 0.0230(8) 0.0292(8) 0.0096(6) 0.0217(7) 0.0093(7)
C35 0.0276(8) 0.0193(7) 0.0401(9) 0.0069(6) 0.0155(7) 0.0006(6)
C36 0.0209(7) 0.0199(7) 0.0261(7) 0.0030(6) 0.0064(6) 0.0007(5)
C41 0.0144(6) 0.0145(6) 0.0219(7) -0.0016(5) 0.0062(5) -0.0007(5)
C42 0.0216(7) 0.0242(7) 0.0235(7) 0.0028(6) 0.0060(6) 0.0052(6)
C43 0.0226(7) 0.0243(8) 0.0372(9) 0.0034(6) 0.0092(6) 0.0087(6)
C44 0.0210(7) 0.0208(7) 0.0382(8) -0.0066(6) 0.0149(6) 0.0000(6)
C45 0.0239(7) 0.0256(7) 0.0249(7) -0.0037(6) 0.0123(6) -0.0029(6)
C46 0.0189(6) 0.0200(7) 0.0231(7) 0.0011(5) 0.0076(5) 0.0005(5)
C51 0.0180(6) 0.0183(7) 0.0245(7) -0.0026(5) 0.0026(5) -0.0063(5)
C52 0.0123(6) 0.0233(7) 0.0289(7) -0.0033(6) 0.0010(5) -0.0047(5)
C53 0.0253(7) 0.0330(8) 0.0213(7) 0.0052(6) -0.0081(6) -0.0105(6)
C54 0.0330(8) 0.0464(10) 0.0195(7) -0.0143(7) 0.0098(6) -0.0210(7)
C55 0.0208(7) 0.0245(8) 0.0386(9) -0.0183(7) 0.0076(6) -0.0060(6)
C61 0.0254(8) 0.0228(8) 0.0624(12) -0.0119(8) -0.0097(8) -0.0005(7)
C63 0.0440(10) 0.0414(10) 0.0180(7) -0.0015(7) 0.0022(7) 0.0179(8)

loop_
_atom_type_symbol
_atom_type_description
_atom_type_scat_dispersion_real
_atom_type_scat_dispersion_imag
_atom_type_scat_source
C C 0.0033 0.0016 'International Tables Vol C Tables 4.2.6.8 and 6.1.1.4'
H H 0.0000 0.0000 'International Tables Vol C Tables 4.2.6.8 and 6.1.1.4'
Cl Cl 0.1484 0.1585 'International Tables Vol C Tables 4.2.6.8 and 6.1.1.4'
P P 0.1023 0.0942 'International Tables Vol C Tables 4.2.6.8 and 6.1.1.4'
Ru Ru -1.2594 0.8363 'International Tables Vol C Tables 4.2.6.8 and 6.1.1.4'
Si Si 0.0817 0.0704 'International Tables Vol C Tables 4.2.6.8 and 6.1.1.4'

loop_
_geom_angle_atom_site_label_1
_geom_angle_atom_site_label_2
_geom_angle_atom_site_label_3
_geom_angle
C51 Ru1 C52 37.51(5)
C51 Ru1 C53 62.79(6)
C52 Ru1 C53 37.34(6)
C51 Ru1 C54 62.48(6)
C52 Ru1 C54 62.41(6)
C53 Ru1 C54 37.70(7)
C51 Ru1 C55 37.71(5)
C52 Ru1 C55 62.42(5)
C53 Ru1 C55 62.37(6)
C54 Ru1 C55 36.73(6)
C51 Ru1 P3 113.75(4)
C52 Ru1 P3 92.82(4)
C53 Ru1 P3 107.31(5)
C54 Ru1 P3 144.49(5)
C55 Ru1 P3 151.38(4)
C51 Ru1 P7 106.79(4)
C52 Ru1 P7 141.90(4)
C53 Ru1 P7 158.69(5)
C54 Ru1 P7 121.45(5)
C55 Ru1 P7 97.69(4)
P3 Ru1 P7 93.869(13)
C51 Ru1 Cl2 152.48(4)
C52 Ru1 Cl2 129.65(4)
C53 Ru1 Cl2 95.08(4)
C54 Ru1 Cl2 90.03(4)
C55 Ru1 Cl2 118.94(4)
P3 Ru1 Cl2 87.418(12)
P7 Ru1 Cl2 88.118(12)
C63 Si5 C61 108.71(9)
C63 Si5 C4 109.18(7)
C61 Si5 C4 107.92(7)
C63 Si5 C6 115.07(7)
C61 Si5 C6 105.38(7)
C4 Si5 C6 110.29(6)
C4 P3 C21 104.33(6)
C4 P3 C11 102.95(6)
C21 P3 C11 100.51(6)
C4 P3 Ru1 117.45(4)
C21 P3 Ru1 118.94(5)
C11 P3 Ru1 110.28(4)
C6 P7 C31 104.03(6)
C6 P7 C41 102.64(6)
C31 P7 C41 100.15(6)
C6 P7 Ru1 115.72(4)
C31 P7 Ru1 119.23(4)
C41 P7 Ru1 112.74(4)
P3 C4 Si5 116.70(7)
P3 C4 H4A 108.1
Si5 C4 H4A 108.1
P3 C4 H4B 108.1
Si5 C4 H4B 108.1
H4A C4 H4B 107.3
P7 C6 Si5 119.45(7)
P7 C6 H6A 107.5
Si5 C6 H6A 107.5
P7 C6 H6B 107.5
Si5 C6 H6B 107.5
H6A C6 H6B 107.0
C12 C11 C16 118.46(12)
C12 C11 P3 119.76(10)
C16 C11 P3 121.55(11)
C13 C12 C11 120.42(13)
C13 C12 H12 119.8
C11 C12 H12 119.8
C14 C13 C12 120.42(14)
C14 C13 H13 119.8
C12 C13 H13 119.8
C15 C14 C13 119.62(14)
C15 C14 H14 120.2
C13 C14 H14 120.2
C14 C15 C16 120.27(13)
C14 C15 H15 119.9
C16 C15 H15 119.9
C15 C16 C11 120.81(14)
C15 C16 H16 119.6
C11 C16 H16 119.6
C26 C21 C22 118.71(13)
C26 C21 P3 119.57(11)
C22 C21 P3 121.65(11)
C23 C22 C21 120.46(14)
C23 C22 H22 119.8
C21 C22 H22 119.8
C22 C23 C24 120.17(15)
C22 C23 H23 119.9
C24 C23 H23 119.9
C25 C24 C23 119.97(14)
C25 C24 H24 120.0
C23 C24 H24 120.0
C24 C25 C26 119.92(15)
C24 C25 H25 120.0
C26 C25 H25 120.0
C21 C26 C25 120.76(14)
C21 C26 H26 119.6
C25 C26 H26 119.6
C36 C31 C32 117.89(13)
C36 C31 P7 118.04(10)
C32 C31 P7 124.05(11)
C31 C32 C33 120.67(14)
C31 C32 H32 119.7
C33 C32 H32 119.7
C34 C33 C32 120.49(15)
C34 C33 H33 119.8
C32 C33 H33 119.8
C33 C34 C35 119.49(14)
C33 C34 H34 120.3
C35 C34 H34 120.3
C34 C35 C36 120.12(15)
C34 C35 H35 119.9
C36 C35 H35 119.9
C35 C36 C31 121.31(14)
C35 C36 H36 119.3
C31 C36 H36 119.3
C42 C41 C46 118.62(12)
C42 C41 P7 121.88(11)
C46 C41 P7 119.50(10)
C43 C42 C41 120.68(14)
C43 C42 H42 119.7
C41 C42 H42 119.7
C44 C43 C42 120.18(14)
C44 C43 H43 119.9
C42 C43 H43 119.9
C43 C44 C45 119.89(13)
C43 C44 H44 120.1
C45 C44 H44 120.1
C44 C45 C46 120.00(14)
C44 C45 H45 120.0
C46 C45 H45 120.0
C45 C46 C41 120.62(13)
C45 C46 H46 119.7
C41 C46 H46 119.7
C52 C51 C55 107.32(13)
C52 C51 Ru1 71.26(8)
C55 C51 Ru1 71.90(8)
C52 C51 H51 126.3
C55 C51 H51 126.3
Ru1 C51 H51 122.2
C53 C52 C51 108.58(13)
C53 C52 Ru1 71.36(8)
C51 C52 Ru1 71.23(8)
C53 C52 H52 125.7
C51 C52 H52 125.7
Ru1 C52 H52 123.3
C52 C53 C54 107.38(14)
C52 C53 Ru1 71.30(8)
C54 C53 Ru1 71.36(8)
C52 C53 H53 126.3
C54 C53 H53 126.3
Ru1 C53 H53 122.7
C55 C54 C53 108.61(14)
C55 C54 Ru1 72.15(9)
C53 C54 Ru1 70.94(8)
C55 C54 H54 125.7
C53 C54 H54 125.7
Ru1 C54 H54 122.9
C54 C55 C51 108.09(14)
C54 C55 Ru1 71.12(9)
C51 C55 Ru1 70.39(8)
C54 C55 H55 126.0
C51 C55 H55 126.0
Ru1 C55 H55 124.1
Si5 C61 H61A 109.5
Si5 C61 H61B 109.5
H61A C61 H61B 109.5
Si5 C61 H61C 109.5
H61A C61 H61C 109.5
H61B C61 H61C 109.5
Si5 C63 H63A 109.5
Si5 C63 H63B 109.5
H63A C63 H63B 109.5
Si5 C63 H63C 109.5
H63A C63 H63C 109.5
H63B C63 H63C 109.5

loop_
_geom_bond_atom_site_label_1
_geom_bond_atom_site_label_2
_geom_bond_distance
Ru1 C51 2.2045(13)
Ru1 C52 2.2049(13)
Ru1 C53 2.2056(14)
Ru1 C54 2.2111(15)
Ru1 C55 2.2244(14)
Ru1 P3 2.2749(4)
Ru1 P7 2.3028(3)
Ru1 Cl2 2.4384(3)
Si5 C63 1.8617(17)
Si5 C61 1.8726(17)
Si5 C4 1.8801(13)
Si5 C6 1.8878(14)
P3 C4 1.8247(13)
P3 C21 1.8344(13)
P3 C11 1.8359(13)
P7 C6 1.8273(13)
P7 C31 1.8372(14)
P7 C41 1.8502(13)
C4 H4A 0.9900
C4 H4B 0.9900
C6 H6A 0.9900
C6 H6B 0.9900
C11 C12 1.3975(19)
C11 C16 1.3996(18)
C12 C13 1.389(2)
C12 H12 0.9500
C13 C14 1.388(2)
C13 H13 0.9500
C14 C15 1.383(2)
C14 H14 0.9500
C15 C16 1.385(2)
C15 H15 0.9500
C16 H16 0.9500
C21 C26 1.389(2)
C21 C22 1.3967(19)
C22 C23 1.385(2)
C22 H22 0.9500
C23 C24 1.387(2)
C23 H23 0.9500
C24 C25 1.379(2)
C24 H24 0.9500
C25 C26 1.392(2)
C25 H25 0.9500
C26 H26 0.9500
C31 C36 1.3929(19)
C31 C32 1.394(2)
C32 C33 1.396(2)
C32 H32 0.9500
C33 C34 1.376(2)
C33 H33 0.9500
C34 C35 1.384(2)
C34 H34 0.9500
C35 C36 1.387(2)
C35 H35 0.9500
C36 H36 0.9500
C41 C42 1.3940(19)
C41 C46 1.3975(19)
C42 C43 1.392(2)
C42 H42 0.9500
C43 C44 1.383(2)
C43 H43 0.9500
C44 C45 1.389(2)
C44 H44 0.9500
C45 C46 1.392(2)
C45 H45 0.9500
C46 H46 0.9500
C51 C52 1.418(2)
C51 C55 1.432(2)
C51 H51 0.9500
C52 C53 1.412(2)
C52 H52 0.9500
C53 C54 1.427(2)
C53 H53 0.9500
C54 C55 1.398(2)
C54 H54 0.9500
C55 H55 0.9500
C61 H61A 0.9800
C61 H61B 0.9800
C61 H61C 0.9800
C63 H63A 0.9800
C63 H63B 0.9800
C63 H63C 0.9800

loop_
_geom_torsion_atom_site_label_1
_geom_torsion_atom_site_label_2
_geom_torsion_atom_site_label_3
_geom_torsion_atom_site_label_4
_geom_torsion
C51 Ru1 P3 C4 -161.25(6)
C52 Ru1 P3 C4 166.53(6)
C53 Ru1 P3 C4 131.45(6)
C54 Ru1 P3 C4 123.36(9)
C55 Ru1 P3 C4 -164.84(11)
P7 Ru1 P3 C4 -51.00(5)
Cl2 Ru1 P3 C4 36.94(5)
C51 Ru1 P3 C21 -33.96(7)
C52 Ru1 P3 C21 -66.17(6)
C53 Ru1 P3 C21 -101.25(7)
C54 Ru1 P3 C21 -109.34(9)
C55 Ru1 P3 C21 -37.54(11)
P7 Ru1 P3 C21 76.29(5)
Cl2 Ru1 P3 C21 164.23(5)
C51 Ru1 P3 C11 81.29(6)
C52 Ru1 P3 C11 49.07(6)
C53 Ru1 P3 C11 13.99(6)
C54 Ru1 P3 C11 5.90(9)
C55 Ru1 P3 C11 77.70(11)
P7 Ru1 P3 C11 -168.46(5)
Cl2 Ru1 P3 C11 -80.53(5)
C51 Ru1 P7 C6 164.33(6)
C52 Ru1 P7 C6 147.65(8)
C53 Ru1 P7 C6 -138.38(12)
C54 Ru1 P7 C6 -128.08(7)
C55 Ru1 P7 C6 -158.15(7)
P3 Ru1 P7 C6 48.09(5)
Cl2 Ru1 P7 C6 -39.19(5)
C51 Ru1 P7 C31 39.03(6)
C52 Ru1 P7 C31 22.35(8)
C53 Ru1 P7 C31 96.33(13)
C54 Ru1 P7 C31 106.62(7)
C55 Ru1 P7 C31 76.55(7)
P3 Ru1 P7 C31 -77.21(5)
Cl2 Ru1 P7 C31 -164.49(5)
C51 Ru1 P7 C41 -77.94(6)
C52 Ru1 P7 C41 -94.62(8)
C53 Ru1 P7 C41 -20.64(13)
C54 Ru1 P7 C41 -10.35(7)
C55 Ru1 P7 C41 -40.42(6)
P3 Ru1 P7 C41 165.82(5)
Cl2 Ru1 P7 C41 78.54(5)
C21 P3 C4 Si5 -74.43(9)
C11 P3 C4 Si5 -179.02(7)
Ru1 P3 C4 Si5 59.64(8)
C63 Si5 C4 P3 76.20(10)
C61 Si5 C4 P3 -165.80(9)
C6 Si5 C4 P3 -51.17(9)
C31 P7 C6 Si5 76.73(9)
C41 P7 C6 Si5 -179.26(8)
Ru1 P7 C6 Si5 -56.04(9)
C63 Si5 C6 P7 -73.18(10)
C61 Si5 C6 P7 167.09(9)
C4 Si5 C6 P7 50.86(10)
C4 P3 C11 C12 -47.76(12)
C21 P3 C11 C12 -155.27(11)
Ru1 P3 C11 C12 78.35(11)
C4 P3 C11 C16 137.89(11)
C21 P3 C11 C16 30.38(12)
Ru1 P3 C11 C16 -96.00(11)
C16 C11 C12 C13 -0.9(2)
P3 C11 C12 C13 -175.40(11)
C11 C12 C13 C14 0.8(2)
C12 C13 C14 C15 0.2(2)
C13 C14 C15 C16 -1.0(2)
C14 C15 C16 C11 0.9(2)
C12 C11 C16 C15 0.1(2)
P3 C11 C16 C15 174.47(11)
C4 P3 C21 C26 136.37(12)
C11 P3 C21 C26 -117.22(12)
Ru1 P3 C21 C26 3.14(13)
C4 P3 C21 C22 -46.65(13)
C11 P3 C21 C22 59.76(13)
Ru1 P3 C21 C22 -179.88(10)
C26 C21 C22 C23 -0.1(2)
P3 C21 C22 C23 -177.09(12)
C21 C22 C23 C24 0.6(2)
C22 C23 C24 C25 -0.7(3)
C23 C24 C25 C26 0.3(3)
C22 C21 C26 C25 -0.3(2)
P3 C21 C26 C25 176.79(12)
C24 C25 C26 C21 0.2(2)
C6 P7 C31 C36 -172.22(11)
C41 P7 C31 C36 81.88(11)
Ru1 P7 C31 C36 -41.50(12)
C6 P7 C31 C32 9.72(13)
C41 P7 C31 C32 -96.18(13)
Ru1 P7 C31 C32 140.44(11)
C36 C31 C32 C33 1.8(2)
P7 C31 C32 C33 179.90(12)
C31 C32 C33 C34 -1.0(2)
C32 C33 C34 C35 -0.3(2)
C33 C34 C35 C36 0.6(2)
C34 C35 C36 C31 0.4(2)
C32 C31 C36 C35 -1.6(2)
P7 C31 C36 C35 -179.73(11)
C6 P7 C41 C42 -81.38(12)
C31 P7 C41 C42 25.63(13)
Ru1 P7 C41 C42 153.43(10)
C6 P7 C41 C46 99.87(12)
C31 P7 C41 C46 -153.12(11)
Ru1 P7 C41 C46 -25.32(12)
C46 C41 C42 C43 1.0(2)
P7 C41 C42 C43 -177.72(12)
C41 C42 C43 C44 0.0(2)
C42 C43 C44 C45 -0.9(2)
C43 C44 C45 C46 0.6(2)
C44 C45 C46 C41 0.5(2)
C42 C41 C46 C45 -1.3(2)
P7 C41 C46 C45 177.49(11)
C53 Ru1 C51 C52 37.02(9)
C54 Ru1 C51 C52 79.69(10)
C55 Ru1 C51 C52 116.21(13)
P3 Ru1 C51 C52 -60.98(9)
P7 Ru1 C51 C52 -163.09(8)
Cl2 Ru1 C51 C52 76.58(12)
C52 Ru1 C51 C55 -116.21(13)
C53 Ru1 C51 C55 -79.19(10)
C54 Ru1 C51 C55 -36.52(10)
P3 Ru1 C51 C55 -177.20(8)
P7 Ru1 C51 C55 80.69(9)
Cl2 Ru1 C51 C55 -39.64(14)
C55 C51 C52 C53 1.34(16)
Ru1 C51 C52 C53 -61.94(10)
C55 C51 C52 Ru1 63.29(9)
C51 Ru1 C52 C53 118.02(13)
C54 Ru1 C52 C53 38.11(10)
C55 Ru1 C52 C53 79.76(11)
P3 Ru1 C52 C53 -115.25(9)
P7 Ru1 C52 C53 144.83(8)
Cl2 Ru1 C52 C53 -26.26(11)
C53 Ru1 C52 C51 -118.02(13)
C54 Ru1 C52 C51 -79.90(10)
C55 Ru1 C52 C51 -38.25(9)
P3 Ru1 C52 C51 126.74(8)
P7 Ru1 C52 C51 26.82(12)
Cl2 Ru1 C52 C51 -144.28(7)
C51 C52 C53 C54 -0.78(16)
Ru1 C52 C53 C54 -62.64(10)
C51 C52 C53 Ru1 61.86(10)
C51 Ru1 C53 C52 -37.19(9)
C54 Ru1 C53 C52 -116.56(14)
C55 Ru1 C53 C52 -79.88(10)
P3 Ru1 C53 C52 71.13(9)
P7 Ru1 C53 C52 -102.12(13)
Cl2 Ru1 C53 C52 160.00(9)
C51 Ru1 C53 C54 79.37(10)
C52 Ru1 C53 C54 116.56(14)
C55 Ru1 C53 C54 36.67(9)
P3 Ru1 C53 C54 -172.32(8)
P7 Ru1 C53 C54 14.44(17)
Cl2 Ru1 C53 C54 -83.44(9)
C52 C53 C54 C55 -0.11(17)
Ru1 C53 C54 C55 -62.71(10)
C52 C53 C54 Ru1 62.60(10)
C51 Ru1 C54 C55 37.50(9)
C52 Ru1 C54 C55 80.02(10)
C53 Ru1 C54 C55 117.77(13)
P3 Ru1 C54 C55 130.47(9)
P7 Ru1 C54 C55 -56.13(10)
Cl2 Ru1 C54 C55 -143.94(9)
C51 Ru1 C54 C53 -80.28(10)
C52 Ru1 C54 C53 -37.75(9)
C55 Ru1 C54 C53 -117.77(13)
P3 Ru1 C54 C53 12.69(13)
P7 Ru1 C54 C53 -173.90(7)
Cl2 Ru1 C54 C53 98.29(9)
C53 C54 C55 C51 0.94(16)
Ru1 C54 C55 C51 -61.00(10)
C53 C54 C55 Ru1 61.94(10)
C52 C51 C55 C54 -1.41(16)
Ru1 C51 C55 C54 61.46(10)
C52 C51 C55 Ru1 -62.87(9)
C51 Ru1 C55 C54 -118.04(13)
C52 Ru1 C55 C54 -80.00(10)
C53 Ru1 C55 C54 -37.64(10)
P3 Ru1 C55 C54 -112.68(11)
P7 Ru1 C55 C54 134.38(9)
Cl2 Ru1 C55 C54 42.27(10)
C52 Ru1 C55 C51 38.05(9)
C53 Ru1 C55 C51 80.40(10)
C54 Ru1 C55 C51 118.04(13)
P3 Ru1 C55 C51 5.36(16)
P7 Ru1 C55 C51 -107.58(8)
Cl2 Ru1 C55 C51 160.31(7)
